data_1567325
loop_
_publ_author_name
'Zhang, Hang'
'Wu, Jia-Hui'
'Xue, Hao-Zong'
'Zhang, Ruijing'
'Yang, Zi-Shu'
'Gao, Song'
'Zhang, Jun-Long'

_publ_section_title
;
 Biomimetically constructing a hypoxia-activated programmable
 phototheranostics at the molecular level
;
_journal_name_full 'Chemical Science'
_journal_paper_doi 10.1039/D2SC02554J
_journal_year 2022
_chemical_formula_sum 'C86 H110 Cl3 Mn3 N6 O18'
_chemical_formula_weight 1786.96
_space_group_crystal_system trigonal
_space_group_IT_number 167
_space_group_name_Hall '-R 3 2"c'
_space_group_name_H-M_alt 'R -3 c :H'
_atom_sites_solution_hydrogens geom
_atom_sites_solution_primary dual
_audit_creation_method SHELXL-2014/7
_audit_update_record
;
2022-03-17 deposited with the CCDC.	2022-07-05 downloaded from the CCDC.
;
_cell_angle_alpha 90
_cell_angle_beta 90
_cell_angle_gamma 120
_cell_formula_units_Z 6
_cell_length_a 22.2032(3)
_cell_length_b 22.2032(3)
_cell_length_c 30.9870(6)
_cell_measurement_reflns_used 9081
_cell_measurement_temperature 180.00(10)
_cell_measurement_theta_max 29.4120
_cell_measurement_theta_min 2.6900
_cell_volume 13229.4(4)
_computing_structure_refinement 'SHELXL-2014/7 (Sheldrick, 2014)'
_diffrn_ambient_environment N~2~
_diffrn_ambient_temperature 180.00(10)
_diffrn_detector 'CCD plate'
_diffrn_measured_fraction_theta_full 0.999
_diffrn_measured_fraction_theta_max 0.927
_diffrn_measurement_device 'four-circle diffractometer'
_diffrn_measurement_device_type 'XtaLAB AFC12 (RINC): Kappa single'
_diffrn_radiation_monochromator graphite
_diffrn_radiation_probe x-ray
_diffrn_radiation_type 'Mo K\a'
_diffrn_radiation_wavelength 0.71073
_diffrn_reflns_av_R_equivalents 0.0170
_diffrn_reflns_av_unetI/netI 0.0148
_diffrn_reflns_Laue_measured_fraction_full 0.999
_diffrn_reflns_Laue_measured_fraction_max 0.927
_diffrn_reflns_limit_h_max 16
_diffrn_reflns_limit_h_min -29
_diffrn_reflns_limit_k_max 30
_diffrn_reflns_limit_k_min -15
_diffrn_reflns_limit_l_max 42
_diffrn_reflns_limit_l_min -39
_diffrn_reflns_number 16002
_diffrn_reflns_point_group_measured_fraction_full 0.999
_diffrn_reflns_point_group_measured_fraction_max 0.927
_diffrn_reflns_theta_full 25.242
_diffrn_reflns_theta_max 29.414
_diffrn_reflns_theta_min 2.493
_diffrn_source 'fine-focus sealed X-ray tube'
_diffrn_source_type 'Enhance (Mo) X-ray Source'
_exptl_absorpt_coefficient_mu 0.583
_exptl_absorpt_correction_T_max 1.00000
_exptl_absorpt_correction_T_min 0.85042
_exptl_absorpt_correction_type multi-scan
_exptl_absorpt_process_details
;
CrysAlisPro 1.171.39.29a (Rigaku Oxford Diffraction, 2015)
Empirical absorption correction using spherical harmonics,
 implemented in SCALE3 ABSPACK scaling algorithm.
;
_exptl_crystal_colour brown
_exptl_crystal_density_diffrn 1.346
_exptl_crystal_description block
_exptl_crystal_F_000 5628
_exptl_crystal_size_max 0.18
_exptl_crystal_size_mid 0.12
_exptl_crystal_size_min 0.07
_refine_diff_density_max 0.733
_refine_diff_density_min -0.372
_refine_diff_density_rms 0.060
_refine_ls_extinction_method none
_refine_ls_goodness_of_fit_ref 1.010
_refine_ls_hydrogen_treatment constr
_refine_ls_matrix_type full
_refine_ls_number_parameters 202
_refine_ls_number_reflns 3776
_refine_ls_number_restraints 9
_refine_ls_restrained_S_all 1.015
_refine_ls_R_factor_all 0.0486
_refine_ls_R_factor_gt 0.0412
_refine_ls_shift/su_max 0.001
_refine_ls_shift/su_mean 0.000
_refine_ls_structure_factor_coef Fsqd
_refine_ls_weighting_details 'w=1/[\s^2^(Fo^2^)+(0.0832P)^2^+16.4887P] where P=(Fo^2^+2Fc^2^)/3'
_refine_ls_weighting_scheme calc
_refine_ls_wR_factor_gt 0.1220
_refine_ls_wR_factor_ref 0.1309
_reflns_Friedel_coverage 0.000
_reflns_number_gt 3243
_reflns_number_total 3776
_reflns_threshold_expression 'I > 2\s(I)'
_cod_data_source_file d2sc02554j2.cif
_cod_data_source_block 3
_cod_database_code 1567325
_shelx_shelxl_version_number 2014/7
_shelx_space_group_comment
;
The symmetry employed for this shelxl refinement is uniquely defined
by the following loop, which should always be used as a source of
symmetry information in preference to the above space-group names.
They are only intended as comments.
;
_oxdiff_exptl_absorpt_empirical_full_min 0.834
_oxdiff_exptl_absorpt_empirical_full_max 1.230
_oxdiff_exptl_absorpt_empirical_details
;
Empirical correction (ABSPACK) includes:
- Absorption correction using spherical harmonics
- Frame scaling
;

loop_
_space_group_symop_operation_xyz
'x, y, z'
'-y, x-y, z'
'-x+y, -x, z'
'y, x, -z+1/2'
'x-y, -y, -z+1/2'
'-x, -x+y, -z+1/2'
'x+2/3, y+1/3, z+1/3'
'-y+2/3, x-y+1/3, z+1/3'
'-x+y+2/3, -x+1/3, z+1/3'
'y+2/3, x+1/3, -z+5/6'
'x-y+2/3, -y+1/3, -z+5/6'
'-x+2/3, -x+y+1/3, -z+5/6'
'x+1/3, y+2/3, z+2/3'
'-y+1/3, x-y+2/3, z+2/3'
'-x+y+1/3, -x+2/3, z+2/3'
'y+1/3, x+2/3, -z+7/6'
'x-y+1/3, -y+2/3, -z+7/6'
'-x+1/3, -x+y+2/3, -z+7/6'
'-x, -y, -z'
'y, -x+y, -z'
'x-y, x, -z'
'-y, -x, z-1/2'
'-x+y, y, z-1/2'
'x, x-y, z-1/2'
'-x+2/3, -y+1/3, -z+1/3'
'y+2/3, -x+y+1/3, -z+1/3'
'x-y+2/3, x+1/3, -z+1/3'
'-y+2/3, -x+1/3, z-1/6'
'-x+y+2/3, y+1/3, z-1/6'
'x+2/3, x-y+1/3, z-1/6'
'-x+1/3, -y+2/3, -z+2/3'
'y+1/3, -x+y+2/3, -z+2/3'
'x-y+1/3, x+2/3, -z+2/3'
'-y+1/3, -x+2/3, z+1/6'
'-x+y+1/3, y+2/3, z+1/6'
'x+1/3, x-y+2/3, z+1/6'

loop_
_atom_site_label
_atom_site_type_symbol
_atom_site_fract_x
_atom_site_fract_y
_atom_site_fract_z
_atom_site_U_iso_or_equiv
_atom_site_adp_type
_atom_site_occupancy
_atom_site_site_symmetry_order
_atom_site_calc_flag
_atom_site_refinement_flags_posn
_atom_site_refinement_flags_adp
_atom_site_refinement_flags_occupancy
_atom_site_disorder_assembly
_atom_site_disorder_group
Mn1 Mn 0.49466(2) 0.6667 0.4167 0.03097(13) Uani 1 2 d DS T P . .
Cl1 Cl 0.68830(4) 1.02163(4) 0.4167 0.0566(2) Uani 1 2 d S T P . .
O1 O 0.43996(6) 0.67167(7) 0.46110(4) 0.0365(3) Uani 1 1 d . . . . .
O2A O 0.5562(4) 0.7821(2) 0.4047(2) 0.0528(13) Uani 0.801(5) 1 d D . P A 1
H2A H 0.5971 0.8071 0.4203 0.063 Uiso 0.801(5) 1 calc R U P A 1
O2B O 0.564(2) 0.7806(10) 0.4017(9) 0.0528(13) Uani 0.199(5) 1 d D . P A 2
H2B H 0.5886 0.8119 0.4238 0.063 Uiso 0.199(5) 1 calc R U P A 2
O3A O 0.6664(4) 0.8750(4) 0.4470(6) 0.0755(15) Uani 0.643(5) 1 d D . P B 1
H3A H 0.6668 0.9109 0.4404 0.113 Uiso 0.643(5) 1 calc R U P B 1
O3B O 0.6749(9) 0.8919(9) 0.4452(12) 0.0755(15) Uani 0.357(5) 1 d D . P B 2
H3B H 0.6700 0.9229 0.4346 0.113 Uiso 0.357(5) 1 calc R U P B 2
N1 N 0.57103(7) 0.68440(7) 0.45741(4) 0.0325(3) Uani 1 1 d . . . . .
C1 C 0.57741(9) 0.71108(9) 0.49566(5) 0.0347(3) Uani 1 1 d . . . . .
H1 H 0.6187 0.7243 0.5104 0.042 Uiso 1 1 calc R U . . .
C2 C 0.52664(9) 0.72184(9) 0.51700(5) 0.0341(3) Uani 1 1 d . . . . .
C3 C 0.45886(8) 0.69858(8) 0.49982(5) 0.0310(3) Uani 1 1 d . . . . .
C4 C 0.40878(9) 0.70327(9) 0.52601(5) 0.0317(3) Uani 1 1 d . . . . .
C5 C 0.42974(10) 0.73710(10) 0.56528(6) 0.0406(4) Uani 1 1 d . . . . .
H5 H 0.3978 0.7428 0.5816 0.049 Uiso 1 1 calc R U . . .
C6 C 0.49744(10) 0.76319(12) 0.58138(6) 0.0470(5) Uani 1 1 d . . . . .
H6 H 0.5102 0.7865 0.6077 0.056 Uiso 1 1 calc R U . . .
C7 C 0.54432(10) 0.75403(10) 0.55804(6) 0.0417(4) Uani 1 1 d . . . . .
H7 H 0.5885 0.7691 0.5692 0.050 Uiso 1 1 calc R U . . .
C8 C 0.3333 0.6667 0.51080(8) 0.0299(5) Uani 1 3 d S T P . .
H8 H 0.3333 0.6667 0.4792 0.036 Uiso 1 3 calc R U P . .
C9 C 0.62404(9) 0.67442(9) 0.43873(5) 0.0341(3) Uani 1 1 d . . . . .
C10 C 0.68089(10) 0.67932(11) 0.46109(6) 0.0433(4) Uani 1 1 d . . . . .
H10 H 0.6850 0.6872 0.4907 0.052 Uiso 1 1 calc R U . . .
C11 C 0.73111(11) 0.67232(13) 0.43875(7) 0.0503(5) Uani 1 1 d . . . . .
H11 H 0.7689 0.6752 0.4535 0.060 Uiso 1 1 calc R U . . .
C12A C 0.5386(2) 0.82081(17) 0.37519(13) 0.0771(11) Uani 0.801(5) 1 d D . P A 1
H12A H 0.5559 0.8674 0.3863 0.092 Uiso 0.801(5) 1 calc R U P A 1
H12B H 0.4884 0.7987 0.3729 0.092 Uiso 0.801(5) 1 calc R U P A 1
C12B C 0.5714(9) 0.8049(7) 0.3572(6) 0.0771(11) Uani 0.199(5) 1 d D . P A 2
H12C H 0.5405 0.7657 0.3393 0.092 Uiso 0.199(5) 1 calc R U P A 2
H12D H 0.6186 0.8204 0.3478 0.092 Uiso 0.199(5) 1 calc R U P A 2
C13A C 0.5679(3) 0.8248(3) 0.33256(17) 0.116(2) Uani 0.801(5) 1 d D . P A 1
H13A H 0.6177 0.8487 0.3345 0.174 Uiso 0.801(5) 1 calc R U P A 1
H13B H 0.5540 0.8497 0.3134 0.174 Uiso 0.801(5) 1 calc R U P A 1
H13C H 0.5513 0.7787 0.3216 0.174 Uiso 0.801(5) 1 calc R U P A 1
C13B C 0.5565(14) 0.8612(11) 0.3493(8) 0.116(2) Uani 0.199(5) 1 d D . P A 2
H13D H 0.5086 0.8453 0.3557 0.174 Uiso 0.199(5) 1 calc R U P A 2
H13E H 0.5656 0.8751 0.3196 0.174 Uiso 0.199(5) 1 calc R U P A 2
H13F H 0.5856 0.9002 0.3674 0.174 Uiso 0.199(5) 1 calc R U P A 2
C14A C 0.7314(3) 0.8795(3) 0.43365(17) 0.0847(12) Uani 0.643(5) 1 d D . P B 1
H14A H 0.7515 0.9118 0.4098 0.102 Uiso 0.643(5) 1 calc R U P B 1
H14B H 0.7228 0.8342 0.4241 0.102 Uiso 0.643(5) 1 calc R U P B 1
C14B C 0.7490(6) 0.9167(5) 0.4512(3) 0.0847(12) Uani 0.357(5) 1 d D . P B 2
H14C H 0.7735 0.9319 0.4239 0.102 Uiso 0.357(5) 1 calc R U P B 2
H14D H 0.7692 0.9554 0.4713 0.102 Uiso 0.357(5) 1 calc R U P B 2
C15A C 0.7809(4) 0.9039(6) 0.4710(2) 0.115(3) Uani 0.643(5) 1 d D . P B 1
H15A H 0.7966 0.9521 0.4765 0.173 Uiso 0.643(5) 1 calc R U P B 1
H15B H 0.8200 0.8982 0.4644 0.173 Uiso 0.643(5) 1 calc R U P B 1
H15C H 0.7576 0.8769 0.4962 0.173 Uiso 0.643(5) 1 calc R U P B 1
C15B C 0.7539(7) 0.8595(8) 0.4680(5) 0.115(3) Uani 0.357(5) 1 d D . P B 2
H15D H 0.8011 0.8750 0.4761 0.173 Uiso 0.357(5) 1 calc R U P B 2
H15E H 0.7395 0.8241 0.4463 0.173 Uiso 0.357(5) 1 calc R U P B 2
H15F H 0.7243 0.8409 0.4928 0.173 Uiso 0.357(5) 1 calc R U P B 2

loop_
_atom_site_aniso_label
_atom_site_aniso_U_11
_atom_site_aniso_U_22
_atom_site_aniso_U_33
_atom_site_aniso_U_23
_atom_site_aniso_U_13
_atom_site_aniso_U_12
Mn1 0.03305(16) 0.0394(2) 0.02259(19) -0.00428(12) -0.00214(6) 0.01970(10)
Cl1 0.0598(3) 0.0598(3) 0.0411(4) -0.00856(16) 0.00856(16) 0.0230(3)
O1 0.0363(6) 0.0507(7) 0.0242(5) -0.0090(5) -0.0043(4) 0.0230(5)
O2A 0.056(2) 0.0397(8) 0.0611(14) 0.0018(8) -0.0170(13) 0.0224(9)
O2B 0.056(2) 0.0397(8) 0.0611(14) 0.0018(8) -0.0170(13) 0.0224(9)
O3A 0.066(2) 0.051(4) 0.100(2) -0.002(4) -0.025(3) 0.022(3)
O3B 0.066(2) 0.051(4) 0.100(2) -0.002(4) -0.025(3) 0.022(3)
N1 0.0342(7) 0.0361(7) 0.0280(6) -0.0007(5) -0.0012(5) 0.0182(6)
C1 0.0352(8) 0.0398(8) 0.0285(7) -0.0020(6) -0.0056(6) 0.0182(7)
C2 0.0375(8) 0.0379(8) 0.0259(7) -0.0039(6) -0.0044(6) 0.0182(7)
C3 0.0355(8) 0.0335(7) 0.0237(7) -0.0014(5) -0.0020(6) 0.0171(6)
C4 0.0368(8) 0.0349(8) 0.0234(6) -0.0013(6) -0.0018(6) 0.0178(7)
C5 0.0434(9) 0.0511(10) 0.0279(8) -0.0093(7) -0.0018(7) 0.0241(8)
C6 0.0494(10) 0.0598(12) 0.0305(8) -0.0181(8) -0.0105(7) 0.0263(9)
C7 0.0405(9) 0.0495(10) 0.0323(8) -0.0111(7) -0.0098(7) 0.0205(8)
C8 0.0346(8) 0.0346(8) 0.0204(11) 0.000 0.000 0.0173(4)
C9 0.0339(8) 0.0361(8) 0.0325(8) 0.0010(6) 0.0006(6) 0.0177(6)
C10 0.0435(9) 0.0564(11) 0.0361(9) -0.0039(8) -0.0050(7) 0.0295(9)
C11 0.0438(10) 0.0670(13) 0.0496(11) -0.0076(9) -0.0083(8) 0.0349(10)
C12A 0.078(2) 0.0468(15) 0.104(3) 0.0116(16) -0.032(2) 0.0299(15)
C12B 0.078(2) 0.0468(15) 0.104(3) 0.0116(16) -0.032(2) 0.0299(15)
C13A 0.139(4) 0.098(4) 0.097(4) 0.032(3) -0.017(3) 0.048(3)
C13B 0.139(4) 0.098(4) 0.097(4) 0.032(3) -0.017(3) 0.048(3)
C14A 0.111(4) 0.066(3) 0.076(3) -0.0145(19) -0.010(2) 0.043(3)
C14B 0.111(4) 0.066(3) 0.076(3) -0.0145(19) -0.010(2) 0.043(3)
C15A 0.089(5) 0.192(9) 0.083(3) -0.052(5) -0.030(3) 0.084(6)
C15B 0.089(5) 0.192(9) 0.083(3) -0.052(5) -0.030(3) 0.084(6)

loop_
_atom_type_symbol
_atom_type_description
_atom_type_scat_dispersion_real
_atom_type_scat_dispersion_imag
_atom_type_scat_source
C C 0.0033 0.0016 'International Tables Vol C Tables 4.2.6.8 and 6.1.1.4'
H H 0.0000 0.0000 'International Tables Vol C Tables 4.2.6.8 and 6.1.1.4'
N N 0.0061 0.0033 'International Tables Vol C Tables 4.2.6.8 and 6.1.1.4'
O O 0.0106 0.0060 'International Tables Vol C Tables 4.2.6.8 and 6.1.1.4'
Cl Cl 0.1484 0.1585 'International Tables Vol C Tables 4.2.6.8 and 6.1.1.4'
Mn Mn 0.3368 0.7283 'International Tables Vol C Tables 4.2.6.8 and 6.1.1.4'

loop_
_geom_angle_atom_site_label_1
_geom_angle_atom_site_label_2
_geom_angle_atom_site_label_3
_geom_angle
_geom_angle_site_symmetry_1
_geom_angle_site_symmetry_3
_geom_angle_publ_flag
O1 Mn1 O1 94.75(7) . 11_565 ?
O1 Mn1 N1 170.05(6) . 11_565 ?
O1 Mn1 N1 92.04(5) 11_565 11_565 ?
O1 Mn1 N1 92.04(5) . . ?
O1 Mn1 N1 170.04(6) 11_565 . ?
N1 Mn1 N1 82.22(8) 11_565 . ?
O1 Mn1 O2A 87.4(2) . 11_565 ?
O1 Mn1 O2A 95.5(2) 11_565 11_565 ?
N1 Mn1 O2A 84.7(2) 11_565 11_565 ?
N1 Mn1 O2A 92.0(2) . 11_565 ?
O1 Mn1 O2A 95.5(2) . . ?
O1 Mn1 O2A 87.4(2) 11_565 . ?
N1 Mn1 O2A 92.0(2) 11_565 . ?
N1 Mn1 O2A 84.7(2) . . ?
O2A Mn1 O2A 175.6(5) 11_565 . ?
O1 Mn1 O2B 89.1(9) . 11_565 ?
O1 Mn1 O2B 100.7(10) 11_565 11_565 ?
N1 Mn1 O2B 82.5(9) 11_565 11_565 ?
N1 Mn1 O2B 86.6(11) . 11_565 ?
O1 Mn1 O2B 100.7(10) . . ?
O1 Mn1 O2B 89.1(9) 11_565 . ?
N1 Mn1 O2B 86.6(11) 11_565 . ?
N1 Mn1 O2B 82.5(9) . . ?
O2B Mn1 O2B 166(2) 11_565 . ?
C3 O1 Mn1 128.98(11) . . ?
C12A O2A Mn1 126.4(4) . . ?
C12A O2A H2A 116.8 . . ?
Mn1 O2A H2A 116.8 . . ?
C12B O2B Mn1 119.7(16) . . ?
C12B O2B H2B 120.2 . . ?
Mn1 O2B H2B 120.2 . . ?
C14A O3A H3A 109.5 . . ?
C14B O3B H3B 109.5 . . ?
C1 N1 C9 122.05(14) . . ?
C1 N1 Mn1 123.81(12) . . ?
C9 N1 Mn1 113.58(10) . . ?
N1 C1 C2 125.70(15) . . ?
N1 C1 H1 117.2 . . ?
C2 C1 H1 117.2 . . ?
C7 C2 C1 117.29(15) . . ?
C7 C2 C3 119.60(15) . . ?
C1 C2 C3 123.03(14) . . ?
O1 C3 C4 118.12(14) . . ?
O1 C3 C2 123.02(14) . . ?
C4 C3 C2 118.85(14) . . ?
C5 C4 C3 118.61(15) . . ?
C5 C4 C8 122.88(16) . . ?
C3 C4 C8 118.39(14) . . ?
C4 C5 C6 122.46(17) . . ?
C4 C5 H5 118.8 . . ?
C6 C5 H5 118.8 . . ?
C7 C6 C5 119.30(15) . . ?
C7 C6 H6 120.4 . . ?
C5 C6 H6 120.4 . . ?
C6 C7 C2 120.82(16) . . ?
C6 C7 H7 119.6 . . ?
C2 C7 H7 119.6 . . ?
C4 C8 C4 110.91(10) . 2_665 ?
C4 C8 C4 110.91(10) . 3_565 ?
C4 C8 C4 110.91(10) 2_665 3_565 ?
C4 C8 H8 108.0 . . ?
C4 C8 H8 108.0 2_665 . ?
C4 C8 H8 108.0 3_565 . ?
C10 C9 C9 119.97(10) . 11_565 ?
C10 C9 N1 124.84(15) . . ?
C9 C9 N1 115.19(8) 11_565 . ?
C11 C10 C9 119.36(17) . . ?
C11 C10 H10 120.3 . . ?
C9 C10 H10 120.3 . . ?
C10 C11 C11 120.57(11) . 11_565 ?
C10 C11 H11 119.7 . . ?
C11 C11 H11 119.7 11_565 . ?
O2A C12A C13A 111.5(5) . . ?
O2A C12A H12A 109.3 . . ?
C13A C12A H12A 109.3 . . ?
O2A C12A H12B 109.3 . . ?
C13A C12A H12B 109.3 . . ?
H12A C12A H12B 108.0 . . ?
O2B C12B C13B 117(2) . . ?
O2B C12B H12C 108.2 . . ?
C13B C12B H12C 108.2 . . ?
O2B C12B H12D 108.2 . . ?
C13B C12B H12D 108.2 . . ?
H12C C12B H12D 107.3 . . ?
C12A C13A H13A 109.5 . . ?
C12A C13A H13B 109.5 . . ?
H13A C13A H13B 109.5 . . ?
C12A C13A H13C 109.5 . . ?
H13A C13A H13C 109.5 . . ?
H13B C13A H13C 109.5 . . ?
C12B C13B H13D 109.5 . . ?
C12B C13B H13E 109.5 . . ?
H13D C13B H13E 109.5 . . ?
C12B C13B H13F 109.5 . . ?
H13D C13B H13F 109.5 . . ?
H13E C13B H13F 109.5 . . ?
O3A C14A C15A 109.1(8) . . ?
O3A C14A H14A 109.9 . . ?
C15A C14A H14A 109.9 . . ?
O3A C14A H14B 109.9 . . ?
C15A C14A H14B 109.9 . . ?
H14A C14A H14B 108.3 . . ?
C15B C14B O3B 106.4(12) . . ?
C15B C14B H14C 110.4 . . ?
O3B C14B H14C 110.4 . . ?
C15B C14B H14D 110.4 . . ?
O3B C14B H14D 110.4 . . ?
H14C C14B H14D 108.6 . . ?
C14A C15A H15A 109.5 . . ?
C14A C15A H15B 109.5 . . ?
H15A C15A H15B 109.5 . . ?
C14A C15A H15C 109.5 . . ?
H15A C15A H15C 109.5 . . ?
H15B C15A H15C 109.5 . . ?
C14B C15B H15D 109.5 . . ?
C14B C15B H15E 109.5 . . ?
H15D C15B H15E 109.5 . . ?
C14B C15B H15F 109.5 . . ?
H15D C15B H15F 109.5 . . ?
H15E C15B H15F 109.5 . . ?

loop_
_geom_bond_atom_site_label_1
_geom_bond_atom_site_label_2
_geom_bond_distance
_geom_bond_site_symmetry_2
_geom_bond_publ_flag
Mn1 O1 1.8756(12) . ?
Mn1 O1 1.8757(12) 11_565 ?
Mn1 N1 1.9890(14) 11_565 ?
Mn1 N1 1.9891(14) . ?
Mn1 O2A 2.252(4) 11_565 ?
Mn1 O2A 2.252(4) . ?
Mn1 O2B 2.257(16) 11_565 ?
Mn1 O2B 2.257(16) . ?
O1 C3 1.3125(18) . ?
O2A C12A 1.437(7) . ?
O2A H2A 0.9300 . ?
O2B C12B 1.461(19) . ?
O2B H2B 0.9300 . ?
O3A C14A 1.456(12) . ?
O3A H3A 0.8200 . ?
O3B C14B 1.462(17) . ?
O3B H3B 0.8200 . ?
N1 C1 1.301(2) . ?
N1 C9 1.425(2) . ?
C1 C2 1.426(2) . ?
C1 H1 0.9300 . ?
C2 C7 1.415(2) . ?
C2 C3 1.427(2) . ?
C3 C4 1.422(2) . ?
C4 C5 1.383(2) . ?
C4 C8 1.5255(18) . ?
C5 C6 1.405(3) . ?
C5 H5 0.9300 . ?
C6 C7 1.364(3) . ?
C6 H6 0.9300 . ?
C7 H7 0.9300 . ?
C8 C4 1.5256(18) 2_665 ?
C8 C4 1.5256(18) 3_565 ?
C8 H8 0.9800 . ?
C9 C10 1.396(2) . ?
C9 C9 1.399(3) 11_565 ?
C10 C11 1.386(3) . ?
C10 H10 0.9300 . ?
C11 C11 1.386(4) 11_565 ?
C11 H11 0.9300 . ?
C12A C13A 1.455(7) . ?
C12A H12A 0.9700 . ?
C12A H12B 0.9700 . ?
C12B C13B 1.465(17) . ?
C12B H12C 0.9700 . ?
C12B H12D 0.9700 . ?
C13A H13A 0.9600 . ?
C13A H13B 0.9600 . ?
C13A H13C 0.9600 . ?
C13B H13D 0.9600 . ?
C13B H13E 0.9600 . ?
C13B H13F 0.9600 . ?
C14A C15A 1.499(7) . ?
C14A H14A 0.9700 . ?
C14A H14B 0.9700 . ?
C14B C15B 1.425(15) . ?
C14B H14C 0.9700 . ?
C14B H14D 0.9700 . ?
C15A H15A 0.9600 . ?
C15A H15B 0.9600 . ?
C15A H15C 0.9600 . ?
C15B H15D 0.9600 . ?
C15B H15E 0.9600 . ?
C15B H15F 0.9600 . ?

loop_
_geom_hbond_atom_site_label_D
_geom_hbond_atom_site_label_H
_geom_hbond_atom_site_label_A
_geom_hbond_distance_DH
_geom_hbond_distance_HA
_geom_hbond_distance_DA
_geom_hbond_angle_DHA
_geom_hbond_site_symmetry_A
O2A H2A O3A 0.93 1.73 2.630(13) 161.2 .
O2B H2B O3B 0.93 1.97 2.81(4) 149.5 .
O3A H3A Cl1 0.82 2.37 3.185(9) 169.8 .
O3B H3B Cl1 0.82 2.09 2.88(2) 161.7 .

loop_
_geom_torsion_atom_site_label_1
_geom_torsion_atom_site_label_2
_geom_torsion_atom_site_label_3
_geom_torsion_atom_site_label_4
_geom_torsion
_geom_torsion_site_symmetry_1
_geom_torsion_site_symmetry_2
_geom_torsion_site_symmetry_3
_geom_torsion_site_symmetry_4
_geom_torsion_publ_flag
O1 Mn1 O1 C3 -154.91(17) 11_565 . . . ?
N1 Mn1 O1 C3 17.79(15) . . . . ?
O2A Mn1 O1 C3 109.7(3) 11_565 . . . ?
O2A Mn1 O1 C3 -67.0(2) . . . . ?
O2B Mn1 O1 C3 104.4(11) 11_565 . . . ?
O2B Mn1 O1 C3 -64.9(9) . . . . ?
C9 N1 C1 C2 -178.94(16) . . . . ?
Mn1 N1 C1 C2 10.2(3) . . . . ?
N1 C1 C2 C7 -177.73(17) . . . . ?
N1 C1 C2 C3 5.6(3) . . . . ?
Mn1 O1 C3 C4 172.71(11) . . . . ?
Mn1 O1 C3 C2 -8.6(2) . . . . ?
C7 C2 C3 O1 176.28(16) . . . . ?
C1 C2 C3 O1 -7.1(3) . . . . ?
C7 C2 C3 C4 -5.1(2) . . . . ?
C1 C2 C3 C4 171.58(16) . . . . ?
O1 C3 C4 C5 -174.30(16) . . . . ?
C2 C3 C4 C5 7.0(2) . . . . ?
O1 C3 C4 C8 9.6(2) . . . . ?
C2 C3 C4 C8 -169.13(14) . . . . ?
C3 C4 C5 C6 -4.0(3) . . . . ?
C8 C4 C5 C6 171.95(17) . . . . ?
C4 C5 C6 C7 -1.2(3) . . . . ?
C5 C6 C7 C2 3.3(3) . . . . ?
C1 C2 C7 C6 -176.93(19) . . . . ?
C3 C2 C7 C6 -0.1(3) . . . . ?
C5 C4 C8 C4 35.0(2) . . . 2_665 ?
C3 C4 C8 C4 -149.10(16) . . . 2_665 ?
C5 C4 C8 C4 -88.75(16) . . . 3_565 ?
C3 C4 C8 C4 87.2(2) . . . 3_565 ?
C1 N1 C9 C10 12.4(3) . . . . ?
Mn1 N1 C9 C10 -175.87(15) . . . . ?
C1 N1 C9 C9 -167.38(19) . . . 11_565 ?
Mn1 N1 C9 C9 4.4(2) . . . 11_565 ?
C9 C9 C10 C11 3.4(3) 11_565 . . . ?
N1 C9 C10 C11 -176.39(19) . . . . ?
C9 C10 C11 C11 0.4(4) . . . 11_565 ?
Mn1 O2A C12A C13A -90.0(6) . . . . ?
Mn1 O2B C12B C13B 125(2) . . . . ?
